data_1567984
loop_
_publ_author_name
'Huo, Chen-Yu'
'Zheng, Tian-Lu'
'Dai, Wei-Hao'
'Zhang, Zi-Hao'
'Wang, Jin-Da'
'Zhu, Dao-Yong'
'Wang, Shao-Hua'
'Zhang, Xiao-Ming'
'Xu, Xue-Tao'

_publ_section_title
;
 InI3-catalyzed polyene cyclization of allenes and its application in the
 total synthesis of seven abietane-type diterpenoids
;
_journal_name_full 'Chemical Science'
_journal_paper_doi 10.1039/D2SC04229K
_journal_year 2022
_chemical_absolute_configuration unk
_chemical_formula_moiety 'C22 H24'
_chemical_formula_sum 'C22 H24'
_chemical_formula_weight 288.41
_space_group_crystal_system hexagonal
_space_group_IT_number 169
_space_group_name_Hall 'P 61'
_space_group_name_H-M_alt 'P 61'
_atom_sites_solution_hydrogens geom
_atom_sites_solution_primary dual
_audit_block_doi 10.5517/ccdc.csd.cc2bw5cs
_audit_creation_date 2021-12-24
_audit_creation_method
;
Olex2 1.3
(compiled 2020.11.12 svn.r5f609507 for OlexSys, GUI svn.r6408)
;
_audit_update_record
;
2022-05-06 deposited with the CCDC.	2022-11-16 downloaded from the CCDC.
;
_cell_angle_alpha 90
_cell_angle_beta 90
_cell_angle_gamma 120
_cell_formula_units_Z 6
_cell_length_a 17.4778(4)
_cell_length_b 17.4778(4)
_cell_length_c 9.9640(2)
_cell_measurement_reflns_used 9907
_cell_measurement_temperature 149.99(10)
_cell_measurement_theta_max 76.4540
_cell_measurement_theta_min 2.8870
_cell_volume 2635.95(10)
_computing_cell_refinement 'CrysAlisPro 1.171.41.113a (Rigaku OD, 2021)'
_computing_data_collection 'CrysAlisPro 1.171.41.113a (Rigaku OD, 2021)'
_computing_data_reduction 'CrysAlisPro 1.171.41.113a (Rigaku OD, 2021)'
_computing_molecular_graphics 'Olex2 1.3 (Dolomanov et al., 2009)'
_computing_publication_material 'Olex2 1.3 (Dolomanov et al., 2009)'
_computing_structure_refinement 'SHELXL 2018/3 (Sheldrick, 2015)'
_computing_structure_solution 'SHELXT 2018/2 (Sheldrick, 2018)'
_diffrn_ambient_environment N~2~
_diffrn_ambient_temperature 149.99(10)
_diffrn_detector 'Hybrid Pixel Array Detector'
_diffrn_detector_area_resol_mean 10.0000
_diffrn_detector_type HyPix
_diffrn_measured_fraction_theta_full 1.000
_diffrn_measured_fraction_theta_max 0.962
_diffrn_measurement_details
;
List of Runs (angles in degrees, time in seconds):

  # Type    Start    End  Width  t~exp~   \w     \q     \k     \f   Frames
#--------------------------------------------------------------------------
  1  \w     45.00  85.00   0.50    0.45    --  107.75-125.00 -30.00   80
  2  \w     35.00  63.00   0.50    0.45    --  107.75 -57.00   0.00   56
  3  \w     36.00  61.00   0.50    0.45    --  107.75 -57.00 -30.00   50
  4  \w     59.00 122.00   0.50    0.45    --  107.75 150.00  96.00  126
  5  \w    128.00 166.00   0.50    0.45    --  107.75 150.00  96.00   76
  6  \w    -21.00  17.00   0.50    0.15    --   47.57 -19.00-180.00   76
  7  \w    -23.00  23.00   0.50    0.15    --   47.57 -19.00-150.00   92
  8  \w   -170.00 -80.00   0.50    0.45    -- -100.00-128.00-102.00  180
  9  \w    -99.00 -71.00   0.50    0.15    --  -47.57-146.00  70.00   56
 10  \w    -84.00 -58.00   0.50    0.15    --  -47.57 124.00 -45.00   52
 11  \w    -65.00 -27.00   0.50    0.45    -- -100.00 122.00 -65.00   76
 12  \w   -104.00 -72.00   0.50    0.45    -- -100.00 122.00 -65.00   64
 13  \w   -109.00 -82.00   0.50    0.45    -- -100.00 121.00 -84.00   54
 14  \w    -76.00 -28.00   0.50    0.45    -- -100.00 121.00 -84.00   96
 15  \w    -26.00  -1.00   0.50    0.15    --  -47.57   8.00 140.00   50
 16  \w     68.00  93.00   0.50    0.15    --   47.57 142.00 143.00   50
 17  \w     51.00  76.00   0.50    0.15    --   47.57   8.00 140.00   50
 18  \w   -128.00-103.00   0.50    0.45    -- -100.00  -8.00 -34.00   50
 19  \w    102.00 127.00   0.50    0.45    --  107.75 122.00 -65.00   50
 20  \w    132.00 158.00   0.50    0.45    --  107.75  57.00 -90.00   52
 21  \w   -104.00 -36.00   0.50    0.15    --  -47.57 -19.00-150.00  136
 22  \w    -61.00 -33.00   0.50    0.15    --  -47.57 -57.00-150.00   56
;
_diffrn_measurement_device 'four-circle diffractometer'
_diffrn_measurement_device_type 'ROD, Synergy Custom system, HyPix'
_diffrn_measurement_method '\w scans'
_diffrn_orient_matrix_type 'CrysAlisPro convention (1999,Acta A55,543-557)'
_diffrn_orient_matrix_UB_11 0.0419720000
_diffrn_orient_matrix_UB_12 0.1010538000
_diffrn_orient_matrix_UB_13 -0.0105775000
_diffrn_orient_matrix_UB_21 -0.0926061000
_diffrn_orient_matrix_UB_22 -0.0104167000
_diffrn_orient_matrix_UB_23 -0.0124400000
_diffrn_orient_matrix_UB_31 -0.0045823000
_diffrn_orient_matrix_UB_32 0.0061524000
_diffrn_orient_matrix_UB_33 0.1537465000
_diffrn_radiation_monochromator mirror
_diffrn_radiation_probe x-ray
_diffrn_radiation_type 'Cu K\a'
_diffrn_radiation_wavelength 1.54184
_diffrn_reflns_av_R_equivalents 0.0594
_diffrn_reflns_av_unetI/netI 0.0449
_diffrn_reflns_Laue_measured_fraction_full 1.000
_diffrn_reflns_Laue_measured_fraction_max 0.962
_diffrn_reflns_limit_h_max 21
_diffrn_reflns_limit_h_min -21
_diffrn_reflns_limit_k_max 21
_diffrn_reflns_limit_k_min -21
_diffrn_reflns_limit_l_max 12
_diffrn_reflns_limit_l_min -8
_diffrn_reflns_number 14286
_diffrn_reflns_point_group_measured_fraction_full 0.846
_diffrn_reflns_point_group_measured_fraction_max 0.798
_diffrn_reflns_theta_full 67.684
_diffrn_reflns_theta_max 77.110
_diffrn_reflns_theta_min 2.919
_diffrn_source 'Rotating-anode X-ray tube'
_diffrn_source_type 'Rigaku (Cu) X-ray Source'
_exptl_absorpt_coefficient_mu 0.454
_exptl_absorpt_correction_T_max 1.00000
_exptl_absorpt_correction_T_min 0.78165
_exptl_absorpt_correction_type multi-scan
_exptl_absorpt_process_details
;
CrysAlisPro 1.171.41.113a (Rigaku Oxford Diffraction, 2021)
Empirical absorption correction using spherical harmonics,
implemented in SCALE3 ABSPACK scaling algorithm.
;
_exptl_crystal_colour 'clear light colourless'
_exptl_crystal_colour_lustre clear
_exptl_crystal_colour_modifier light
_exptl_crystal_colour_primary colourless
_exptl_crystal_density_diffrn 1.090
_exptl_crystal_description needle
_exptl_crystal_F_000 936
_exptl_crystal_size_max 0.11
_exptl_crystal_size_mid 0.03
_exptl_crystal_size_min 0.02
_refine_diff_density_max 0.133
_refine_diff_density_min -0.143
_refine_diff_density_rms 0.033
_refine_ls_abs_structure_details
;
 Flack x determined using 910 quotients [(I+)-(I-)]/[(I+)+(I-)]
 (Parsons, Flack and Wagner, Acta Cryst. B69 (2013) 249-259).
;
_refine_ls_abs_structure_Flack -0.3(10)
_refine_ls_extinction_method none
_refine_ls_goodness_of_fit_ref 1.083
_refine_ls_hydrogen_treatment constr
_refine_ls_matrix_type full
_refine_ls_number_parameters 201
_refine_ls_number_reflns 2980
_refine_ls_number_restraints 1
_refine_ls_restrained_S_all 1.082
_refine_ls_R_factor_all 0.0446
_refine_ls_R_factor_gt 0.0408
_refine_ls_shift/su_max 0.001
_refine_ls_shift/su_mean 0.000
_refine_ls_structure_factor_coef Fsqd
_refine_ls_weighting_details 'w=1/[\s^2^(Fo^2^)+(0.0690P)^2^+0.2275P] where P=(Fo^2^+2Fc^2^)/3'
_refine_ls_weighting_scheme calc
_refine_ls_wR_factor_gt 0.1093
_refine_ls_wR_factor_ref 0.1125
_reflns_Friedel_coverage 0.567
_reflns_Friedel_fraction_full 0.670
_reflns_Friedel_fraction_max 0.614
_reflns_number_gt 2805
_reflns_number_total 2980
_reflns_threshold_expression 'I > 2\s(I)'
_cod_data_source_file d2sc04229k2.cif
_cod_data_source_block huochenyu-wsh_1223_auto
_cod_original_cell_volume 2635.95(13)
_cod_database_code 1567984
_shelx_shelxl_version_number 2018/3
_shelx_space_group_comment
;
The symmetry employed for this shelxl refinement is uniquely defined
by the following loop, which should always be used as a source of
symmetry information in preference to the above space-group names.
They are only intended as comments.
;
_reflns_odcompleteness_completeness 100.00
_reflns_odcompleteness_iscentric 1
_reflns_odcompleteness_theta 66.97
_olex2_refinement_description
;
1. Fixed Uiso
 At 1.2 times of:
  All C(H) groups, All C(H,H) groups
 At 1.5 times of:
  All C(H,H,H) groups
2.a Ternary CH refined with riding coordinates:
 C6(H6), C10(H10)
2.b Secondary CH2 refined with riding coordinates:
 C9(H9A,H9B), C12(H12A,H12B), C16(H16A,H16B)
2.c Aromatic/amide H refined with riding coordinates:
 C4(H4), C8(H8), C11(H11), C13(H13), C14(H14), C15(H15), C17(H17), C18(H18),
 C20(H20), C22(H22)
2.d Idealised Me refined as rotating group:
 C19(H19A,H19B,H19C), C21(H21A,H21B,H21C)
;
_smtbx_masks_void_probe_radius 1.2
_smtbx_masks_void_truncation_radius 1.2
_olex2_submission_special_instructions 'No special instructions were received'
_oxdiff_exptl_absorpt_empirical_details
;
Empirical correction (ABSPACK) includes:
- Absorption correction using spherical harmonics
- Frame scaling
;
_oxdiff_exptl_absorpt_empirical_full_max 3.805
_oxdiff_exptl_absorpt_empirical_full_min 0.166

loop_
_space_group_symop_operation_xyz
'x, y, z'
'x-y, x, z+1/6'
'-y, x-y, z+1/3'
'-x, -y, z+1/2'
'-x+y, -x, z+2/3'
'y, -x+y, z+5/6'

loop_
_atom_site_label
_atom_site_type_symbol
_atom_site_fract_x
_atom_site_fract_y
_atom_site_fract_z
_atom_site_U_iso_or_equiv
_atom_site_adp_type
_atom_site_occupancy
_atom_site_site_symmetry_order
_atom_site_calc_flag
_atom_site_refinement_flags_posn
_atom_site_refinement_flags_adp
_atom_site_refinement_flags_occupancy
_atom_site_disorder_assembly
_atom_site_disorder_group
C1 C -0.37495(15) -0.36096(14) -0.4790(2) 0.0276(4) Uani 1 1 d . . . . .
C2 C -0.34144(14) -0.41830(14) -0.4960(2) 0.0249(4) Uani 1 1 d . . . . .
C3 C -0.65275(14) -0.67569(13) -0.4807(2) 0.0253(4) Uani 1 1 d . . . . .
C4 C -0.67711(14) -0.68005(14) -0.6146(2) 0.0288(4) Uani 1 1 d . . . . .
H4 H -0.633817 -0.664510 -0.682823 0.035 Uiso 1 1 calc R U . . .
C5 C -0.39808(13) -0.51817(13) -0.4718(2) 0.0239(4) Uani 1 1 d . . . . .
C6 C -0.49709(13) -0.54663(13) -0.4765(2) 0.0231(4) Uani 1 1 d . . . . .
H6 H -0.510250 -0.538022 -0.571131 0.028 Uiso 1 1 calc R U . . .
C7 C -0.45015(14) -0.66762(13) -0.5839(2) 0.0262(4) Uani 1 1 d . . . . .
C8 C -0.52663(14) -0.70064(14) -0.5189(2) 0.0287(5) Uani 1 1 d . . . . .
H8 H -0.564493 -0.762920 -0.519297 0.034 Uiso 1 1 calc R U . . .
C9 C -0.51781(14) -0.48771(14) -0.3895(2) 0.0281(4) Uani 1 1 d . . . . .
H9A H -0.582397 -0.511072 -0.388143 0.034 Uiso 1 1 calc R U . . .
H9B H -0.498132 -0.487549 -0.296236 0.034 Uiso 1 1 calc R U . . .
C10 C -0.55706(13) -0.64537(14) -0.4445(2) 0.0256(4) Uani 1 1 d . . . . .
H10 H -0.553736 -0.654221 -0.345952 0.031 Uiso 1 1 calc R U . . .
C11 C -0.25284(14) -0.38236(15) -0.5314(2) 0.0302(4) Uani 1 1 d . . . . .
H11 H -0.229799 -0.420817 -0.544857 0.036 Uiso 1 1 calc R U . . .
C12 C -0.38170(13) -0.57038(13) -0.5817(2) 0.0258(4) Uani 1 1 d . . . . .
H12A H -0.381128 -0.544368 -0.670176 0.031 Uiso 1 1 calc R U . . .
H12B H -0.322703 -0.563975 -0.567517 0.031 Uiso 1 1 calc R U . . .
C13 C -0.76398(16) -0.70685(15) -0.6503(3) 0.0348(5) Uani 1 1 d . . . . .
H13 H -0.779612 -0.709004 -0.742099 0.042 Uiso 1 1 calc R U . . .
C14 C -0.23090(16) -0.23548(15) -0.5279(3) 0.0363(5) Uani 1 1 d . . . . .
H14 H -0.193673 -0.173436 -0.537241 0.044 Uiso 1 1 calc R U . . .
C15 C -0.19717(15) -0.29184(16) -0.5477(3) 0.0337(5) Uani 1 1 d . . . . .
H15 H -0.137036 -0.268846 -0.572026 0.040 Uiso 1 1 calc R U . . .
C16 C -0.47116(15) -0.39409(15) -0.4444(3) 0.0317(5) Uani 1 1 d . . . . .
H16A H -0.474271 -0.354140 -0.376915 0.038 Uiso 1 1 calc R U . . .
H16B H -0.502442 -0.392037 -0.525922 0.038 Uiso 1 1 calc R U . . .
C17 C -0.31857(16) -0.27022(15) -0.4945(2) 0.0329(5) Uani 1 1 d . . . . .
H17 H -0.341262 -0.231410 -0.481788 0.039 Uiso 1 1 calc R U . . .
C18 C -0.71761(15) -0.69916(15) -0.3826(2) 0.0318(5) Uani 1 1 d . . . . .
H18 H -0.702150 -0.696202 -0.290576 0.038 Uiso 1 1 calc R U . . .
C19 C -0.37141(15) -0.53822(14) -0.3345(2) 0.0297(4) Uani 1 1 d . . . . .
H19A H -0.307791 -0.516818 -0.333893 0.045 Uiso 1 1 calc R U . . .
H19B H -0.403844 -0.602120 -0.318715 0.045 Uiso 1 1 calc R U . . .
H19C H -0.385629 -0.508465 -0.263614 0.045 Uiso 1 1 calc R U . . .
C20 C -0.82705(16) -0.73019(16) -0.5519(3) 0.0375(5) Uani 1 1 d . . . . .
H20 H -0.886408 -0.748735 -0.575946 0.045 Uiso 1 1 calc R U . . .
C21 C -0.42735(16) -0.72564(16) -0.6662(3) 0.0359(5) Uani 1 1 d . . . . .
H21A H -0.478004 -0.785872 -0.668109 0.054 Uiso 1 1 calc R U . . .
H21B H -0.376473 -0.726275 -0.626065 0.054 Uiso 1 1 calc R U . . .
H21C H -0.412713 -0.702574 -0.757913 0.054 Uiso 1 1 calc R U . . .
C22 C -0.80438(16) -0.72676(16) -0.4176(3) 0.0382(5) Uani 1 1 d . . . . .
H22 H -0.848147 -0.743257 -0.349889 0.046 Uiso 1 1 calc R U . . .

loop_
_atom_site_aniso_label
_atom_site_aniso_U_11
_atom_site_aniso_U_22
_atom_site_aniso_U_33
_atom_site_aniso_U_23
_atom_site_aniso_U_13
_atom_site_aniso_U_12
C1 0.0369(10) 0.0316(10) 0.0187(10) -0.0027(8) -0.0076(8) 0.0203(9)
C2 0.0315(10) 0.0308(10) 0.0155(10) -0.0011(8) -0.0053(7) 0.0180(8)
C3 0.0323(10) 0.0257(9) 0.0206(10) 0.0021(8) 0.0028(8) 0.0166(8)
C4 0.0323(10) 0.0373(10) 0.0215(11) 0.0012(8) 0.0020(9) 0.0209(9)
C5 0.0305(9) 0.0306(9) 0.0163(10) -0.0016(8) -0.0030(8) 0.0196(8)
C6 0.0307(9) 0.0303(9) 0.0132(9) -0.0003(8) -0.0005(7) 0.0189(8)
C7 0.0353(10) 0.0290(9) 0.0215(10) -0.0036(8) -0.0056(8) 0.0215(8)
C8 0.0355(10) 0.0258(9) 0.0282(12) 0.0007(8) -0.0039(9) 0.0179(8)
C9 0.0365(10) 0.0372(11) 0.0190(11) -0.0041(9) -0.0009(9) 0.0248(9)
C10 0.0325(10) 0.0311(9) 0.0162(10) 0.0032(8) 0.0012(8) 0.0181(8)
C11 0.0336(10) 0.0361(11) 0.0240(11) -0.0006(9) -0.0048(9) 0.0197(9)
C12 0.0299(9) 0.0306(10) 0.0223(11) -0.0015(8) -0.0003(8) 0.0192(8)
C13 0.0374(11) 0.0432(12) 0.0304(13) -0.0029(10) -0.0028(10) 0.0250(10)
C14 0.0427(12) 0.0294(10) 0.0294(12) 0.0001(9) -0.0111(10) 0.0125(9)
C15 0.0322(10) 0.0379(11) 0.0261(12) 0.0022(9) -0.0065(9) 0.0138(9)
C16 0.0368(10) 0.0362(11) 0.0311(12) -0.0058(9) -0.0042(9) 0.0249(9)
C17 0.0441(12) 0.0324(10) 0.0267(12) -0.0020(9) -0.0090(9) 0.0226(9)
C18 0.0393(11) 0.0364(11) 0.0228(11) 0.0038(9) 0.0070(9) 0.0212(9)
C19 0.0395(11) 0.0342(10) 0.0209(10) 0.0002(8) -0.0062(9) 0.0225(9)
C20 0.0327(11) 0.0404(12) 0.0421(14) -0.0045(11) 0.0004(10) 0.0203(9)
C21 0.0417(11) 0.0377(11) 0.0361(13) -0.0094(10) -0.0024(10) 0.0257(10)
C22 0.0365(11) 0.0418(12) 0.0362(13) 0.0040(10) 0.0123(10) 0.0194(9)

loop_
_atom_type_symbol
_atom_type_description
_atom_type_scat_dispersion_real
_atom_type_scat_dispersion_imag
_atom_type_scat_source
C C 0.0181 0.0091 'International Tables Vol C Tables 4.2.6.8 and 6.1.1.4'
H H 0.0000 0.0000 'International Tables Vol C Tables 4.2.6.8 and 6.1.1.4'

loop_
_citation_id
_citation_doi
_citation_year
1 10.1039/D2SC04229K 2022

loop_
_geom_angle_atom_site_label_1
_geom_angle_atom_site_label_2
_geom_angle_atom_site_label_3
_geom_angle
_geom_angle_site_symmetry_1
_geom_angle_site_symmetry_3
_geom_angle_publ_flag
C2 C1 C16 122.25(19) . . ?
C17 C1 C2 119.3(2) . . ?
C17 C1 C16 118.45(19) . . ?
C1 C2 C5 122.13(19) . . ?
C11 C2 C1 118.40(19) . . ?
C11 C2 C5 119.43(18) . . ?
C4 C3 C10 119.91(18) . . ?
C4 C3 C18 118.3(2) . . ?
C18 C3 C10 121.7(2) . . ?
C3 C4 H4 119.5 . . ?
C3 C4 C13 121.0(2) . . ?
C13 C4 H4 119.5 . . ?
C2 C5 C6 110.07(15) . . ?
C2 C5 C12 110.89(17) . . ?
C2 C5 C19 107.55(17) . . ?
C12 C5 C6 107.33(16) . . ?
C19 C5 C6 111.81(17) . . ?
C19 C5 C12 109.22(16) . . ?
C5 C6 H6 106.6 . . ?
C9 C6 C5 111.86(17) . . ?
C9 C6 H6 106.6 . . ?
C9 C6 C10 112.44(17) . . ?
C10 C6 C5 112.34(16) . . ?
C10 C6 H6 106.6 . . ?
C8 C7 C12 122.63(18) . . ?
C8 C7 C21 121.4(2) . . ?
C21 C7 C12 116.00(19) . . ?
C7 C8 H8 117.9 . . ?
C7 C8 C10 124.11(19) . . ?
C10 C8 H8 117.9 . . ?
C6 C9 H9A 109.7 . . ?
C6 C9 H9B 109.7 . . ?
H9A C9 H9B 108.2 . . ?
C16 C9 C6 110.03(18) . . ?
C16 C9 H9A 109.7 . . ?
C16 C9 H9B 109.7 . . ?
C3 C10 C6 110.76(16) . . ?
C3 C10 H10 108.5 . . ?
C6 C10 H10 108.5 . . ?
C8 C10 C3 109.74(18) . . ?
C8 C10 C6 110.82(17) . . ?
C8 C10 H10 108.5 . . ?
C2 C11 H11 119.0 . . ?
C15 C11 C2 122.0(2) . . ?
C15 C11 H11 119.0 . . ?
C5 C12 H12A 108.9 . . ?
C5 C12 H12B 108.9 . . ?
C7 C12 C5 113.53(17) . . ?
C7 C12 H12A 108.9 . . ?
C7 C12 H12B 108.9 . . ?
H12A C12 H12B 107.7 . . ?
C4 C13 H13 120.2 . . ?
C20 C13 C4 119.7(2) . . ?
C20 C13 H13 120.2 . . ?
C15 C14 H14 120.2 . . ?
C17 C14 H14 120.2 . . ?
C17 C14 C15 119.6(2) . . ?
C11 C15 C14 119.0(2) . . ?
C11 C15 H15 120.5 . . ?
C14 C15 H15 120.5 . . ?
C1 C16 H16A 109.0 . . ?
C1 C16 H16B 109.0 . . ?
C9 C16 C1 112.83(17) . . ?
C9 C16 H16A 109.0 . . ?
C9 C16 H16B 109.0 . . ?
H16A C16 H16B 107.8 . . ?
C1 C17 H17 119.1 . . ?
C14 C17 C1 121.7(2) . . ?
C14 C17 H17 119.1 . . ?
C3 C18 H18 119.6 . . ?
C22 C18 C3 120.9(2) . . ?
C22 C18 H18 119.6 . . ?
C5 C19 H19A 109.5 . . ?
C5 C19 H19B 109.5 . . ?
C5 C19 H19C 109.5 . . ?
H19A C19 H19B 109.5 . . ?
H19A C19 H19C 109.5 . . ?
H19B C19 H19C 109.5 . . ?
C13 C20 H20 119.8 . . ?
C13 C20 C22 120.3(2) . . ?
C22 C20 H20 119.8 . . ?
C7 C21 H21A 109.5 . . ?
C7 C21 H21B 109.5 . . ?
C7 C21 H21C 109.5 . . ?
H21A C21 H21B 109.5 . . ?
H21A C21 H21C 109.5 . . ?
H21B C21 H21C 109.5 . . ?
C18 C22 C20 119.7(2) . . ?
C18 C22 H22 120.1 . . ?
C20 C22 H22 120.1 . . ?

loop_
_geom_bond_atom_site_label_1
_geom_bond_atom_site_label_2
_geom_bond_distance
_geom_bond_site_symmetry_2
_geom_bond_publ_flag
C1 C2 1.401(3) . ?
C1 C16 1.519(3) . ?
C1 C17 1.395(3) . ?
C2 C5 1.535(3) . ?
C2 C11 1.395(3) . ?
C3 C4 1.392(3) . ?
C3 C10 1.524(3) . ?
C3 C18 1.394(3) . ?
C4 H4 0.9500 . ?
C4 C13 1.393(3) . ?
C5 C6 1.544(3) . ?
C5 C12 1.541(3) . ?
C5 C19 1.541(3) . ?
C6 H6 1.0000 . ?
C6 C9 1.522(3) . ?
C6 C10 1.539(3) . ?
C7 C8 1.330(3) . ?
C7 C12 1.512(3) . ?
C7 C21 1.504(3) . ?
C8 H8 0.9500 . ?
C8 C10 1.510(3) . ?
C9 H9A 0.9900 . ?
C9 H9B 0.9900 . ?
C9 C16 1.519(3) . ?
C10 H10 1.0000 . ?
C11 H11 0.9500 . ?
C11 C15 1.392(3) . ?
C12 H12A 0.9900 . ?
C12 H12B 0.9900 . ?
C13 H13 0.9500 . ?
C13 C20 1.376(4) . ?
C14 H14 0.9500 . ?
C14 C15 1.392(4) . ?
C14 C17 1.377(4) . ?
C15 H15 0.9500 . ?
C16 H16A 0.9900 . ?
C16 H16B 0.9900 . ?
C17 H17 0.9500 . ?
C18 H18 0.9500 . ?
C18 C22 1.387(4) . ?
C19 H19A 0.9800 . ?
C19 H19B 0.9800 . ?
C19 H19C 0.9800 . ?
C20 H20 0.9500 . ?
C20 C22 1.388(4) . ?
C21 H21A 0.9800 . ?
C21 H21B 0.9800 . ?
C21 H21C 0.9800 . ?
C22 H22 0.9500 . ?

loop_
_geom_torsion_atom_site_label_1
_geom_torsion_atom_site_label_2
_geom_torsion_atom_site_label_3
_geom_torsion_atom_site_label_4
_geom_torsion
_geom_torsion_site_symmetry_1
_geom_torsion_site_symmetry_2
_geom_torsion_site_symmetry_3
_geom_torsion_site_symmetry_4
_geom_torsion_publ_flag
C1 C2 C5 C6 19.4(3) . . . . ?
C1 C2 C5 C12 137.97(19) . . . . ?
C1 C2 C5 C19 -102.7(2) . . . . ?
C1 C2 C11 C15 1.2(3) . . . . ?
C2 C1 C16 C9 17.6(3) . . . . ?
C2 C1 C17 C14 0.8(3) . . . . ?
C2 C5 C6 C9 -49.0(2) . . . . ?
C2 C5 C6 C10 -176.60(17) . . . . ?
C2 C5 C12 C7 -165.98(16) . . . . ?
C2 C11 C15 C14 0.1(4) . . . . ?
C3 C4 C13 C20 -0.6(3) . . . . ?
C3 C18 C22 C20 -0.8(4) . . . . ?
C4 C3 C10 C6 68.6(2) . . . . ?
C4 C3 C10 C8 -54.1(3) . . . . ?
C4 C3 C18 C22 0.4(3) . . . . ?
C4 C13 C20 C22 0.3(4) . . . . ?
C5 C2 C11 C15 -176.6(2) . . . . ?
C5 C6 C9 C16 64.5(2) . . . . ?
C5 C6 C10 C3 -167.11(17) . . . . ?
C5 C6 C10 C8 -45.1(2) . . . . ?
C6 C5 C12 C7 -45.7(2) . . . . ?
C6 C9 C16 C1 -46.4(2) . . . . ?
C7 C8 C10 C3 133.5(2) . . . . ?
C7 C8 C10 C6 10.9(3) . . . . ?
C8 C7 C12 C5 14.2(3) . . . . ?
C9 C6 C10 C3 65.6(2) . . . . ?
C9 C6 C10 C8 -172.31(17) . . . . ?
C10 C3 C4 C13 -179.47(19) . . . . ?
C10 C3 C18 C22 -179.9(2) . . . . ?
C10 C6 C9 C16 -167.98(17) . . . . ?
C11 C2 C5 C6 -162.98(18) . . . . ?
C11 C2 C5 C12 -44.4(2) . . . . ?
C11 C2 C5 C19 75.0(2) . . . . ?
C12 C5 C6 C9 -169.82(17) . . . . ?
C12 C5 C6 C10 62.6(2) . . . . ?
C12 C7 C8 C10 4.7(3) . . . . ?
C13 C20 C22 C18 0.4(4) . . . . ?
C15 C14 C17 C1 0.5(4) . . . . ?
C16 C1 C2 C5 -4.1(3) . . . . ?
C16 C1 C2 C11 178.2(2) . . . . ?
C16 C1 C17 C14 -179.0(2) . . . . ?
C17 C1 C2 C5 176.07(19) . . . . ?
C17 C1 C2 C11 -1.6(3) . . . . ?
C17 C1 C16 C9 -162.5(2) . . . . ?
C17 C14 C15 C11 -0.9(4) . . . . ?
C18 C3 C4 C13 0.2(3) . . . . ?
C18 C3 C10 C6 -111.1(2) . . . . ?
C18 C3 C10 C8 126.2(2) . . . . ?
C19 C5 C6 C9 70.4(2) . . . . ?
C19 C5 C6 C10 -57.1(2) . . . . ?
C19 C5 C12 C7 75.7(2) . . . . ?
C21 C7 C8 C10 -174.6(2) . . . . ?
C21 C7 C12 C5 -166.56(19) . . . . ?

loop_
_smtbx_masks_void_nr
_smtbx_masks_void_average_x
_smtbx_masks_void_average_y
_smtbx_masks_void_average_z
_smtbx_masks_void_volume
_smtbx_masks_void_count_electrons
_smtbx_masks_void_content
1 0.000 0.000 -0.296 255.8 62.3 ?
